data_2017567
loop_
_publ_author_name
'Hinkle, Lindsay M.'
'Young, Jr, Victor G.'
'Mann, Kent R.'

_publ_section_title
;
 Mono- and bis-tolylterpyridine iridium(III) complexes
;
_journal_coeditor_code GZ3173
_journal_issue 3
_journal_name_full 'Acta Crystallographica Section C'
_journal_page_first m62
_journal_page_last m64
_journal_paper_doi 10.1107/S0108270110002751
_journal_volume 66
_journal_year 2010
_chemical_formula_iupac '[Ir (C22 H17 N3)2] (P F6)3 , 2C2 H3 N'
_chemical_formula_moiety 'C44 H34 Ir N6 3+ , 3F6 P - , 2C2 H3 N'
_chemical_formula_sum 'C48 H40 F18 Ir N8 P3'
_chemical_formula_weight 1355.99
_chemical_name_systematic
;
bis[4'-(<i>p</i>-tolyl)-2,2':6',2''-terpyridine]iridium(III)
tris(hexafluorophosphate) acetonitrile disolvate
;
_space_group_IT_number 15
_symmetry_cell_setting monoclinic
_symmetry_space_group_name_Hall '-C 2yc'
_symmetry_space_group_name_H-M 'C 1 2/c 1'
_atom_sites_solution_hydrogens geom
_atom_sites_solution_primary heavy
_atom_sites_solution_secondary difmap
_audit_creation_method SHELXL97
_cell_angle_alpha 90.00
_cell_angle_beta 105.639(2)
_cell_angle_gamma 90.00
_cell_formula_units_Z 4
_cell_length_a 14.6977(14)
_cell_length_b 16.3737(16)
_cell_length_c 21.420(2)
_cell_measurement_reflns_used 130
_cell_measurement_temperature 173(2)
_cell_measurement_theta_max 22.478
_cell_measurement_theta_min 2.315
_cell_volume 4964.0(8)
_computing_cell_refinement 'SAINT (Bruker, 2003)'
_computing_data_collection 'SMART (Bruker, 2003)'
_computing_data_reduction 'SAINT (Bruker, 2003)'
_computing_molecular_graphics 'SHELXTL (Sheldrick, 2008)'
_computing_publication_material '[Please provide missing details]'
_computing_structure_refinement 'SHELXL97 (Sheldrick, 2008)'
_computing_structure_solution 'SHELXS97 (Sheldrick, 2008)'
_diffrn_ambient_temperature 173(2)
_diffrn_measured_fraction_theta_full 0.982
_diffrn_measured_fraction_theta_max 0.982
_diffrn_measurement_device_type 'Bruker SMART Platform CCD area-detector'
_diffrn_measurement_method 'area detector, \w scans per \f'
_diffrn_radiation_monochromator graphite
_diffrn_radiation_source 'normal-focus sealed tube'
_diffrn_radiation_type MoK\a
_diffrn_radiation_wavelength 0.71073
_diffrn_reflns_av_R_equivalents 0.0458
_diffrn_reflns_av_sigmaI/netI 0.0590
_diffrn_reflns_limit_h_max 18
_diffrn_reflns_limit_h_min -15
_diffrn_reflns_limit_k_max 20
_diffrn_reflns_limit_k_min -13
_diffrn_reflns_limit_l_max 26
_diffrn_reflns_limit_l_min -26
_diffrn_reflns_number 13655
_diffrn_reflns_theta_full 26.37
_diffrn_reflns_theta_max 26.37
_diffrn_reflns_theta_min 1.96
_exptl_absorpt_coefficient_mu 2.900
_exptl_absorpt_correction_T_max 0.7223
_exptl_absorpt_correction_T_min 0.5309
_exptl_absorpt_correction_type multi-scan
_exptl_absorpt_process_details '(SADABS; Sheldrick, 1995)'
_exptl_crystal_colour red
_exptl_crystal_density_diffrn 1.814
_exptl_crystal_density_method 'not measured'
_exptl_crystal_description block
_exptl_crystal_F_000 2672
_exptl_crystal_size_max 0.25
_exptl_crystal_size_mid 0.25
_exptl_crystal_size_min 0.12
_refine_diff_density_max 1.689
_refine_diff_density_min -1.217
_refine_ls_extinction_method none
_refine_ls_goodness_of_fit_ref 1.108
_refine_ls_hydrogen_treatment constr
_refine_ls_matrix_type full
_refine_ls_number_parameters 355
_refine_ls_number_reflns 4995
_refine_ls_number_restraints 0
_refine_ls_restrained_S_all 1.108
_refine_ls_R_factor_all 0.0782
_refine_ls_R_factor_gt 0.0508
_refine_ls_shift/su_max 0.001
_refine_ls_shift/su_mean 0.000
_refine_ls_structure_factor_coef Fsqd
_refine_ls_weighting_details 'calc w = 1/[\s^2^(Fo^2^)+(0.0837P)^2^+2.2984P] where P=(Fo^2^+2Fc^2^)/3'
_refine_ls_weighting_scheme calc
_refine_ls_wR_factor_gt 0.1289
_refine_ls_wR_factor_ref 0.1455
_reflns_number_gt 3790
_reflns_number_total 4995
_reflns_threshold_expression I>2\s(I)
_cod_data_source_file gz3173.cif
_cod_data_source_block II
_cod_original_sg_symbol_H-M C2/c
_cod_database_code 2017567
_cod_database_fobs_code 2017567

loop_
_symmetry_equiv_pos_as_xyz
'x, y, z'
'-x, y, -z+1/2'
'x+1/2, y+1/2, z'
'-x+1/2, y+1/2, -z+1/2'
'-x, -y, -z'
'x, -y, z-1/2'
'-x+1/2, -y+1/2, -z'
'x+1/2, -y+1/2, z-1/2'

loop_
_atom_site_type_symbol
_atom_site_label
_atom_site_fract_x
_atom_site_fract_y
_atom_site_fract_z
_atom_site_U_iso_or_equiv
_atom_site_adp_type
_atom_site_calc_flag
_atom_site_refinement_flags
_atom_site_occupancy
_atom_site_disorder_assembly
_atom_site_disorder_group
Ir Ir1 1.0000 0.78757(3) 0.7500 0.03946(16) Uani d S 1 . .
N N1 1.0228(4) 0.6997(4) 0.6876(3) 0.0438(14) Uani d . 1 . .
N N2 0.8738(4) 0.7832(4) 0.6884(3) 0.0409(13) Uani d . 1 . .
N N3 0.9313(4) 0.8744(4) 0.7889(3) 0.0462(14) Uani d . 1 . .
C C1 1.1034(6) 0.6607(5) 0.6899(4) 0.053(2) Uani d . 1 . .
H H1A 1.1585 0.6742 0.7232 0.064 Uiso calc R 1 . .
C C2 1.1089(7) 0.6016(6) 0.6455(4) 0.064(2) Uani d . 1 . .
H H2A 1.1663 0.5730 0.6490 0.077 Uiso calc R 1 . .
C C3 1.0292(6) 0.5844(6) 0.5957(4) 0.066(2) Uani d . 1 . .
H H3A 1.0318 0.5451 0.5636 0.079 Uiso calc R 1 . .
C C4 0.9466(6) 0.6246(5) 0.5930(4) 0.057(2) Uani d . 1 . .
H H4A 0.8915 0.6127 0.5592 0.068 Uiso calc R 1 . .
C C5 0.9429(5) 0.6817(5) 0.6387(3) 0.0423(16) Uani d . 1 . .
C C6 0.8581(5) 0.7282(5) 0.6401(3) 0.0451(18) Uani d . 1 . .
C C7 0.7673(5) 0.7191(5) 0.5994(3) 0.0457(17) Uani d . 1 . .
H H7A 0.7560 0.6819 0.5641 0.055 Uiso calc R 1 . .
C C8 0.6938(5) 0.7638(5) 0.6103(4) 0.0446(17) Uani d . 1 . .
C C9 0.7120(5) 0.8207(5) 0.6622(3) 0.0479(17) Uani d . 1 . .
H H9A 0.6625 0.8522 0.6707 0.057 Uiso calc R 1 . .
C C10 0.8026(5) 0.8288(5) 0.6994(3) 0.0426(16) Uani d . 1 . .
C C11 0.8368(5) 0.8834(5) 0.7557(3) 0.0465(17) Uani d . 1 . .
C C12 0.7806(6) 0.9400(5) 0.7751(4) 0.057(2) Uani d . 1 . .
H H12A 0.7160 0.9455 0.7519 0.069 Uiso calc R 1 . .
C C13 0.8183(7) 0.9884(6) 0.8281(4) 0.074(3) Uani d . 1 . .
H H13A 0.7797 1.0264 0.8427 0.088 Uiso calc R 1 . .
C C14 0.9137(7) 0.9810(6) 0.8601(4) 0.068(2) Uani d . 1 . .
H H14A 0.9412 1.0151 0.8961 0.082 Uiso calc R 1 . .
C C15 0.9676(6) 0.9247(5) 0.8397(4) 0.057(2) Uani d . 1 . .
H H15A 1.0328 0.9206 0.8618 0.068 Uiso calc R 1 . .
C C16 0.5961(5) 0.7531(5) 0.5685(3) 0.0458(17) Uani d . 1 . .
C C17 0.5689(6) 0.6807(5) 0.5354(4) 0.0545(19) Uani d . 1 . .
H H17A 0.6134 0.6375 0.5405 0.065 Uiso calc R 1 . .
C C18 0.4792(6) 0.6692(6) 0.4953(4) 0.057(2) Uani d . 1 . .
H H18A 0.4629 0.6182 0.4741 0.069 Uiso calc R 1 . .
C C19 0.4123(6) 0.7316(6) 0.4854(4) 0.056(2) Uani d . 1 . .
C C20 0.4379(7) 0.8032(6) 0.5192(5) 0.068(3) Uani d . 1 . .
H H20A 0.3927 0.8459 0.5142 0.082 Uiso calc R 1 . .
C C21 0.5277(6) 0.8151(6) 0.5606(4) 0.060(2) Uani d . 1 . .
H H21A 0.5429 0.8651 0.5835 0.072 Uiso calc R 1 . .
C C22 0.3166(7) 0.7203(6) 0.4391(5) 0.070(3) Uani d . 1 . .
H H22A 0.2925 0.6658 0.4450 0.105 Uiso calc R 1 . .
H H22B 0.3213 0.7258 0.3945 0.105 Uiso calc R 1 . .
H H22C 0.2733 0.7618 0.4474 0.105 Uiso calc R 1 . .
P P1 0.27840(17) 0.48968(15) 0.54259(11) 0.0590(6) Uani d . 1 . .
P P2 0.0000 0.4395(3) 0.7500 0.1062(15) Uani d S 1 . .
F F1 0.1721(4) 0.4737(4) 0.5422(3) 0.0932(19) Uani d . 1 . .
F F2 0.2507(4) 0.4845(5) 0.4654(3) 0.0939(19) Uani d . 1 . .
F F3 0.2608(5) 0.5840(4) 0.5400(3) 0.0961(19) Uani d . 1 . .
F F4 0.2969(5) 0.3937(3) 0.5464(3) 0.098(2) Uani d . 1 . .
F F5 0.3067(4) 0.4927(4) 0.6193(3) 0.0856(16) Uani d . 1 . .
F F6 0.3841(4) 0.5036(4) 0.5426(3) 0.0822(16) Uani d . 1 . .
F F7 0.0734(8) 0.3731(6) 0.7828(7) 0.214(6) Uani d . 1 . .
F F8 0.0436(7) 0.4399(6) 0.6904(5) 0.149(3) Uani d . 1 . .
F F9 0.0735(6) 0.5094(6) 0.7822(4) 0.136(3) Uani d . 1 . .
N N7 1.3310(11) 0.6668(12) 0.7439(8) 0.164(6) Uani d . 1 . .
C C23 1.3745(13) 0.6745(13) 0.7062(9) 0.134(5) Uani d . 1 . .
C C24 1.444(2) 0.6804(16) 0.6733(17) 0.29(2) Uani d . 1 . .
H H24A 1.4991 0.6478 0.6959 0.437 Uiso calc R 1 . .
H H24B 1.4629 0.7377 0.6719 0.437 Uiso calc R 1 . .
H H24C 1.4192 0.6599 0.6290 0.437 Uiso calc R 1 . .

loop_
_atom_site_aniso_label
_atom_site_aniso_U_11
_atom_site_aniso_U_22
_atom_site_aniso_U_33
_atom_site_aniso_U_12
_atom_site_aniso_U_13
_atom_site_aniso_U_23
Ir1 0.0307(2) 0.0515(3) 0.0351(2) 0.000 0.00715(14) 0.000
N1 0.043(4) 0.052(4) 0.039(3) 0.005(3) 0.015(3) 0.004(2)
N2 0.035(3) 0.052(3) 0.035(3) 0.000(3) 0.009(2) 0.001(3)
N3 0.039(3) 0.056(4) 0.044(3) -0.005(3) 0.011(3) -0.008(3)
C1 0.040(5) 0.067(6) 0.051(4) 0.011(4) 0.008(3) -0.001(4)
C2 0.058(6) 0.073(6) 0.062(5) 0.012(5) 0.019(4) -0.001(4)
C3 0.059(6) 0.081(6) 0.056(5) 0.012(5) 0.014(4) -0.014(4)
C4 0.052(5) 0.066(5) 0.051(4) 0.002(4) 0.009(4) -0.010(4)
C5 0.037(4) 0.047(4) 0.044(4) -0.003(3) 0.012(3) -0.005(3)
C6 0.037(4) 0.059(5) 0.039(3) 0.001(3) 0.011(3) 0.002(3)
C7 0.042(4) 0.053(4) 0.041(3) -0.003(4) 0.009(3) -0.004(3)
C8 0.036(4) 0.049(4) 0.047(4) 0.001(3) 0.007(3) 0.000(3)
C9 0.039(4) 0.058(4) 0.045(4) 0.005(4) 0.008(3) 0.003(3)
C10 0.034(4) 0.053(4) 0.041(3) 0.001(3) 0.010(3) -0.001(3)
C11 0.036(4) 0.056(5) 0.047(4) 0.002(3) 0.010(3) 0.003(3)
C12 0.048(5) 0.064(5) 0.055(4) 0.011(4) 0.006(4) -0.005(4)
C13 0.069(6) 0.080(7) 0.066(5) 0.020(5) 0.010(5) -0.017(5)
C14 0.067(6) 0.072(6) 0.059(5) 0.004(5) 0.005(4) -0.019(4)
C15 0.057(5) 0.057(5) 0.053(4) 0.002(4) 0.010(4) -0.001(4)
C16 0.039(4) 0.055(4) 0.042(4) 0.002(4) 0.010(3) -0.002(3)
C17 0.043(5) 0.058(5) 0.064(5) 0.002(4) 0.018(4) 0.003(4)
C18 0.051(5) 0.065(5) 0.054(4) -0.006(4) 0.011(4) -0.005(4)
C19 0.041(5) 0.074(6) 0.049(4) -0.010(4) 0.006(3) 0.000(4)
C20 0.049(5) 0.078(7) 0.070(5) 0.008(4) 0.003(4) 0.002(5)
C21 0.042(5) 0.073(6) 0.059(5) -0.001(4) 0.005(4) -0.006(4)
C22 0.043(5) 0.092(7) 0.065(5) -0.007(5) -0.003(4) 0.000(5)
P1 0.0525(14) 0.0614(14) 0.0622(12) 0.0032(11) 0.0139(10) -0.0025(10)
P2 0.095(4) 0.098(3) 0.135(4) 0.000 0.049(3) 0.000
F1 0.056(3) 0.123(5) 0.107(4) -0.012(3) 0.034(3) -0.038(4)
F2 0.084(4) 0.137(6) 0.058(3) -0.006(4) 0.014(3) -0.005(3)
F3 0.102(5) 0.066(4) 0.114(5) 0.016(3) 0.017(4) 0.006(3)
F4 0.141(6) 0.057(3) 0.126(5) 0.011(3) 0.088(5) 0.003(3)
F5 0.087(4) 0.101(4) 0.066(3) 0.017(3) 0.016(3) -0.001(3)
F6 0.058(3) 0.094(4) 0.093(4) 0.001(3) 0.016(3) 0.020(3)
F7 0.164(9) 0.158(9) 0.350(17) 0.085(7) 0.122(10) 0.122(10)
F8 0.154(8) 0.164(8) 0.162(8) 0.012(6) 0.097(7) -0.027(6)
F9 0.110(6) 0.159(7) 0.142(7) -0.041(6) 0.039(5) -0.018(5)
N7 0.124(12) 0.230(17) 0.150(13) -0.003(12) 0.058(10) -0.022(13)
C23 0.118(13) 0.159(14) 0.130(13) 0.004(12) 0.044(11) -0.001(12)
C24 0.35(4) 0.19(2) 0.47(5) -0.06(2) 0.35(4) -0.05(3)

loop_
_atom_type_symbol
_atom_type_description
_atom_type_scat_dispersion_real
_atom_type_scat_dispersion_imag
_atom_type_scat_source
C C 0.0033 0.0016 'International Tables Vol C Tables 4.2.6.8 and 6.1.1.4'
H H 0.0000 0.0000 'International Tables Vol C Tables 4.2.6.8 and 6.1.1.4'
N N 0.0061 0.0033 'International Tables Vol C Tables 4.2.6.8 and 6.1.1.4'
P P 0.1023 0.0942 'International Tables Vol C Tables 4.2.6.8 and 6.1.1.4'
Ir Ir -1.4442 7.9887 'International Tables Vol C Tables 4.2.6.8 and 6.1.1.4'
F F 0.0171 0.0103 'International Tables Vol C Tables 4.2.6.8 and 6.1.1.4'

loop_
_geom_angle_atom_site_label_1
_geom_angle_atom_site_label_2
_geom_angle_atom_site_label_3
_geom_angle_site_symmetry_1
_geom_angle_site_symmetry_3
_geom_angle
_geom_angle_publ_flag
N2 Ir1 N2 2_756 . 175.8(3) ?
N2 Ir1 N3 2_756 . 103.4(2) ?
N2 Ir1 N3 . . 79.5(2) ?
N2 Ir1 N3 2_756 2_756 79.5(2) ?
N2 Ir1 N3 . 2_756 103.4(2) ?
N3 Ir1 N3 . 2_756 92.0(3) ?
N2 Ir1 N1 2_756 . 97.0(2) ?
N2 Ir1 N1 . . 80.1(2) ?
N3 Ir1 N1 . . 159.6(2) ?
N3 Ir1 N1 2_756 . 92.1(2) ?
N2 Ir1 N1 2_756 2_756 80.1(2) ?
N2 Ir1 N1 . 2_756 97.0(2) ?
N3 Ir1 N1 . 2_756 92.1(2) ?
N3 Ir1 N1 2_756 2_756 159.6(2) ?
N1 Ir1 N1 . 2_756 90.9(3) ?
C1 N1 C5 . . 119.4(6) ?
C1 N1 Ir1 . . 127.6(5) ?
C5 N1 Ir1 . . 113.0(5) ?
C6 N2 C10 . . 121.4(6) ?
C6 N2 Ir1 . . 118.4(5) ?
C10 N2 Ir1 . . 119.8(5) ?
C15 N3 C11 . . 118.1(7) ?
C15 N3 Ir1 . . 128.2(6) ?
C11 N3 Ir1 . . 113.6(5) ?
N1 C1 C2 . . 121.9(8) ?
N1 C1 H1A . . 119.0 ?
C2 C1 H1A . . 119.0 ?
C1 C2 C3 . . 118.8(8) ?
C1 C2 H2A . . 120.6 ?
C3 C2 H2A . . 120.6 ?
C4 C3 C2 . . 119.4(8) ?
C4 C3 H3A . . 120.3 ?
C2 C3 H3A . . 120.3 ?
C5 C4 C3 . . 120.4(8) ?
C5 C4 H4A . . 119.8 ?
C3 C4 H4A . . 119.8 ?
C4 C5 N1 . . 120.1(7) ?
C4 C5 C6 . . 124.6(7) ?
N1 C5 C6 . . 115.3(6) ?
N2 C6 C7 . . 119.4(7) ?
N2 C6 C5 . . 113.1(6) ?
C7 C6 C5 . . 127.5(7) ?
C8 C7 C6 . . 120.1(7) ?
C8 C7 H7A . . 120.0 ?
C6 C7 H7A . . 120.0 ?
C7 C8 C9 . . 119.4(7) ?
C7 C8 C16 . . 120.7(7) ?
C9 C8 C16 . . 120.0(7) ?
C10 C9 C8 . . 118.1(7) ?
C10 C9 H9A . . 120.9 ?
C8 C9 H9A . . 120.9 ?
N2 C10 C9 . . 121.6(7) ?
N2 C10 C11 . . 111.5(6) ?
C9 C10 C11 . . 126.9(7) ?
C12 C11 N3 . . 121.0(7) ?
C12 C11 C10 . . 123.7(7) ?
N3 C11 C10 . . 115.3(6) ?
C13 C12 C11 . . 119.8(8) ?
C13 C12 H12A . . 120.1 ?
C11 C12 H12A . . 120.1 ?
C12 C13 C14 . . 119.1(8) ?
C12 C13 H13A . . 120.4 ?
C14 C13 H13A . . 120.4 ?
C15 C14 C13 . . 119.9(8) ?
C15 C14 H14A . . 120.1 ?
C13 C14 H14A . . 120.1 ?
N3 C15 C14 . . 122.1(8) ?
N3 C15 H15A . . 119.0 ?
C14 C15 H15A . . 119.0 ?
C17 C16 C21 . . 117.2(7) ?
C17 C16 C8 . . 120.7(7) ?
C21 C16 C8 . . 122.1(7) ?
C18 C17 C16 . . 122.2(8) ?
C18 C17 H17A . . 118.9 ?
C16 C17 H17A . . 118.9 ?
C17 C18 C19 . . 120.8(8) ?
C17 C18 H18A . . 119.6 ?
C19 C18 H18A . . 119.6 ?
C20 C19 C18 . . 117.6(8) ?
C20 C19 C22 . . 121.9(8) ?
C18 C19 C22 . . 120.5(8) ?
C19 C20 C21 . . 122.2(9) ?
C19 C20 H20A . . 118.9 ?
C21 C20 H20A . . 118.9 ?
C20 C21 C16 . . 120.0(9) ?
C20 C21 H21A . . 120.0 ?
C16 C21 H21A . . 120.0 ?
C19 C22 H22A . . 109.5 ?
C19 C22 H22B . . 109.5 ?
H22A C22 H22B . . 109.5 ?
C19 C22 H22C . . 109.5 ?
H22A C22 H22C . . 109.5 ?
H22B C22 H22C . . 109.5 ?
F3 P1 F6 . . 90.6(4) ?
F3 P1 F1 . . 90.5(4) ?
F6 P1 F1 . . 178.8(4) ?
F3 P1 F5 . . 90.0(3) ?
F6 P1 F5 . . 90.7(3) ?
F1 P1 F5 . . 89.6(3) ?
F3 P1 F4 . . 179.1(4) ?
F6 P1 F4 . . 89.3(4) ?
F1 P1 F4 . . 89.5(4) ?
F5 P1 F4 . . 89.1(3) ?
F3 P1 F2 . . 91.3(4) ?
F6 P1 F2 . . 89.1(3) ?
F1 P1 F2 . . 90.6(3) ?
F5 P1 F2 . . 178.7(4) ?
F4 P1 F2 . . 89.6(4) ?
F7 P2 F7 . 2_556 91.6(11) ?
F7 P2 F8 . 2_556 91.2(6) ?
F7 P2 F8 2_556 2_556 89.1(6) ?
F7 P2 F8 . . 89.1(6) ?
F7 P2 F8 2_556 . 91.2(6) ?
F8 P2 F8 2_556 . 179.5(8) ?
F7 P2 F9 . . 90.0(6) ?
F7 P2 F9 2_556 . 178.4(8) ?
F8 P2 F9 2_556 . 91.3(5) ?
F8 P2 F9 . . 88.4(5) ?
F7 P2 F9 . 2_556 178.4(8) ?
F7 P2 F9 2_556 2_556 90.0(6) ?
F8 P2 F9 2_556 2_556 88.4(5) ?
F8 P2 F9 . 2_556 91.3(5) ?
F9 P2 F9 . 2_556 88.4(7) ?
N7 C23 C24 . . 167(3) ?
C23 C24 H24A . . 109.5 ?
C23 C24 H24B . . 109.5 ?
H24A C24 H24B . . 109.5 ?
C23 C24 H24C . . 109.5 ?
H24A C24 H24C . . 109.5 ?
H24B C24 H24C . . 109.5 ?

loop_
_geom_bond_atom_site_label_1
_geom_bond_atom_site_label_2
_geom_bond_site_symmetry_2
_geom_bond_distance
_geom_bond_publ_flag
Ir1 N2 2_756 1.966(6) ?
Ir1 N2 . 1.966(6) ?
Ir1 N3 . 2.047(6) ?
Ir1 N3 2_756 2.047(6) ?
Ir1 N1 . 2.052(6) ?
Ir1 N1 2_756 2.052(6) ?
N1 C1 . 1.335(10) ?
N1 C5 . 1.378(9) ?
N2 C6 . 1.345(9) ?
N2 C10 . 1.356(9) ?
N3 C15 . 1.355(10) ?
N3 C11 . 1.386(9) ?
C1 C2 . 1.374(12) ?
C1 H1A . 0.9500 ?
C2 C3 . 1.384(12) ?
C2 H2A . 0.9500 ?
C3 C4 . 1.368(12) ?
C3 H3A . 0.9500 ?
C4 C5 . 1.365(10) ?
C4 H4A . 0.9500 ?
C5 C6 . 1.468(11) ?
C6 C7 . 1.391(11) ?
C7 C8 . 1.377(10) ?
C7 H7A . 0.9500 ?
C8 C9 . 1.418(11) ?
C8 C16 . 1.483(10) ?
C9 C10 . 1.361(10) ?
C9 H9A . 0.9500 ?
C10 C11 . 1.476(10) ?
C11 C12 . 1.380(11) ?
C12 C13 . 1.371(12) ?
C12 H12A . 0.9500 ?
C13 C14 . 1.390(13) ?
C13 H13A . 0.9500 ?
C14 C15 . 1.362(12) ?
C14 H14A . 0.9500 ?
C15 H15A . 0.9500 ?
C16 C17 . 1.383(12) ?
C16 C21 . 1.406(12) ?
C17 C18 . 1.378(12) ?
C17 H17A . 0.9500 ?
C18 C19 . 1.393(12) ?
C18 H18A . 0.9500 ?
C19 C20 . 1.376(12) ?
C19 C22 . 1.499(12) ?
C20 C21 . 1.391(12) ?
C20 H20A . 0.9500 ?
C21 H21A . 0.9500 ?
C22 H22A . 0.9800 ?
C22 H22B . 0.9800 ?
C22 H22C . 0.9800 ?
P1 F3 . 1.565(6) ?
P1 F6 . 1.571(6) ?
P1 F1 . 1.582(6) ?
P1 F5 . 1.584(6) ?
P1 F4 . 1.593(6) ?
P1 F2 . 1.594(6) ?
P2 F7 . 1.559(9) ?
P2 F7 2_556 1.559(10) ?
P2 F8 2_556 1.575(8) ?
P2 F8 . 1.575(8) ?
P2 F9 . 1.597(9) ?
P2 F9 2_556 1.597(8) ?
N7 C23 . 1.16(2) ?
C23 C24 . 1.39(2) ?
C24 H24A . 0.9800 ?
C24 H24B . 0.9800 ?
C24 H24C . 0.9800 ?

loop_
_geom_torsion_atom_site_label_1
_geom_torsion_atom_site_label_2
_geom_torsion_atom_site_label_3
_geom_torsion_atom_site_label_4
_geom_torsion_site_symmetry_1
_geom_torsion_site_symmetry_2
_geom_torsion_site_symmetry_3
_geom_torsion_site_symmetry_4
_geom_torsion
_geom_torsion_publ_flag
N2 Ir1 N1 C1 2_756 . . . -4.8(7) ?
N2 Ir1 N1 C1 . . . . 178.1(7) ?
N3 Ir1 N1 C1 . . . . 176.5(7) ?
N3 Ir1 N1 C1 2_756 . . . 74.9(7) ?
N1 Ir1 N1 C1 2_756 . . . -84.9(6) ?
N2 Ir1 N1 C5 2_756 . . . 175.3(5) ?
N2 Ir1 N1 C5 . . . . -1.7(5) ?
N3 Ir1 N1 C5 . . . . -3.4(9) ?
N3 Ir1 N1 C5 2_756 . . . -104.9(5) ?
N1 Ir1 N1 C5 2_756 . . . 95.2(5) ?
N3 Ir1 N2 C6 . . . . -177.6(6) ?
N3 Ir1 N2 C6 2_756 . . . 92.9(5) ?
N1 Ir1 N2 C6 . . . . 3.0(5) ?
N1 Ir1 N2 C6 2_756 . . . -86.7(5) ?
N3 Ir1 N2 C10 . . . . -4.6(5) ?
N3 Ir1 N2 C10 2_756 . . . -94.2(6) ?
N1 Ir1 N2 C10 . . . . 176.0(6) ?
N1 Ir1 N2 C10 2_756 . . . 86.3(6) ?
N2 Ir1 N3 C15 2_756 . . . 8.2(7) ?
N2 Ir1 N3 C15 . . . . -174.8(7) ?
N3 Ir1 N3 C15 2_756 . . . -71.6(6) ?
N1 Ir1 N3 C15 . . . . -173.2(6) ?
N1 Ir1 N3 C15 2_756 . . . 88.5(7) ?
N2 Ir1 N3 C11 2_756 . . . -175.1(5) ?
N2 Ir1 N3 C11 . . . . 1.9(5) ?
N3 Ir1 N3 C11 2_756 . . . 105.2(5) ?
N1 Ir1 N3 C11 . . . . 3.6(10) ?
N1 Ir1 N3 C11 2_756 . . . -94.8(5) ?
C5 N1 C1 C2 . . . . -1.4(12) ?
Ir1 N1 C1 C2 . . . . 178.8(6) ?
N1 C1 C2 C3 . . . . 2.6(13) ?
C1 C2 C3 C4 . . . . -2.1(14) ?
C2 C3 C4 C5 . . . . 0.6(14) ?
C3 C4 C5 N1 . . . . 0.5(12) ?
C3 C4 C5 C6 . . . . 179.9(8) ?
C1 N1 C5 C4 . . . . -0.2(11) ?
Ir1 N1 C5 C4 . . . . 179.7(6) ?
C1 N1 C5 C6 . . . . -179.5(7) ?
Ir1 N1 C5 C6 . . . . 0.3(8) ?
C10 N2 C6 C7 . . . . 1.5(10) ?
Ir1 N2 C6 C7 . . . . 174.4(5) ?
C10 N2 C6 C5 . . . . -176.5(6) ?
Ir1 N2 C6 C5 . . . . -3.7(8) ?
C4 C5 C6 N2 . . . . -177.3(7) ?
N1 C5 C6 N2 . . . . 2.1(9) ?
C4 C5 C6 C7 . . . . 4.9(13) ?
N1 C5 C6 C7 . . . . -175.8(7) ?
N2 C6 C7 C8 . . . . -2.5(11) ?
C5 C6 C7 C8 . . . . 175.2(7) ?
C6 C7 C8 C9 . . . . 1.7(11) ?
C6 C7 C8 C16 . . . . -178.4(7) ?
C7 C8 C9 C10 . . . . 0.1(11) ?
C16 C8 C9 C10 . . . . -179.9(7) ?
C6 N2 C10 C9 . . . . 0.3(11) ?
Ir1 N2 C10 C9 . . . . -172.4(6) ?
C6 N2 C10 C11 . . . . 178.8(6) ?
Ir1 N2 C10 C11 . . . . 6.1(8) ?
C8 C9 C10 N2 . . . . -1.1(11) ?
C8 C9 C10 C11 . . . . -179.4(7) ?
C15 N3 C11 C12 . . . . -2.2(11) ?
Ir1 N3 C11 C12 . . . . -179.3(6) ?
C15 N3 C11 C10 . . . . 177.8(7) ?
Ir1 N3 C11 C10 . . . . 0.7(8) ?
N2 C10 C11 C12 . . . . 175.8(7) ?
C9 C10 C11 C12 . . . . -5.8(13) ?
N2 C10 C11 N3 . . . . -4.2(9) ?
C9 C10 C11 N3 . . . . 174.3(7) ?
N3 C11 C12 C13 . . . . 0.0(13) ?
C10 C11 C12 C13 . . . . -180.0(8) ?
C11 C12 C13 C14 . . . . 2.0(15) ?
C12 C13 C14 C15 . . . . -1.8(15) ?
C11 N3 C15 C14 . . . . 2.4(12) ?
Ir1 N3 C15 C14 . . . . 179.0(7) ?
C13 C14 C15 N3 . . . . -0.5(14) ?
C7 C8 C16 C17 . . . . 24.9(11) ?
C9 C8 C16 C17 . . . . -155.1(7) ?
C7 C8 C16 C21 . . . . -155.2(8) ?
C9 C8 C16 C21 . . . . 24.8(11) ?
C21 C16 C17 C18 . . . . 1.2(12) ?
C8 C16 C17 C18 . . . . -178.9(7) ?
C16 C17 C18 C19 . . . . 1.2(13) ?
C17 C18 C19 C20 . . . . -2.7(12) ?
C17 C18 C19 C22 . . . . 176.8(8) ?
C18 C19 C20 C21 . . . . 1.8(14) ?
C22 C19 C20 C21 . . . . -177.7(9) ?
C19 C20 C21 C16 . . . . 0.6(14) ?
C17 C16 C21 C20 . . . . -2.1(12) ?
C8 C16 C21 C20 . . . . 178.0(8) ?
